data_2019408
loop_
_publ_author_name
'Gonz\'alez-Padilla, Jazmin E.'
'Rosales-Hern\'andez, Martha C.'
'Padilla-Mart\'inez, Itzia I.'
'Garc\'ia-B\'aez, Efren V.'
'Rojas-Lima, Susana'
'Salazar-Pereda, Veronica'

_publ_section_title
;
 \p-stacking and C---<i>X</i>&#x00B7;&#x00B7;&#x00B7;<i>D</i> (<i>X</i> =
 H, NO~2~; <i>D</i> = O, \p) interactions in the crystal network of both
 C---H&#x00B7;&#x00B7;&#x00B7;N and \p-stacked dimers of
 1,2-bis(4-bromophenyl)-1<i>H</i>-benzimidazole and
 2-(4-bromophenyl)-1-(4-nitrophenyl)-1<i>H</i>-benzimidazole
;
_journal_coeditor_code FG3315
_journal_issue 1
_journal_name_full 'Acta Crystallographica Section C'
_journal_page_first 55
_journal_page_last 59
_journal_paper_doi 10.1107/S2053229613033329
_journal_volume 70
_journal_year 2014
_chemical_formula_iupac 'C19 H12 Br2 N2'
_chemical_formula_moiety 'C19 H12 Br2 N2'
_chemical_formula_sum 'C19 H12 Br2 N2'
_chemical_formula_weight 428.13
_chemical_name_systematic
;
1,2-Bis(4-bromophenyl)-1<i>H</i>-benzimidazole
;
_space_group_IT_number 2
_symmetry_cell_setting triclinic
_symmetry_space_group_name_Hall '-P 1'
_symmetry_space_group_name_H-M 'P -1'
_atom_sites_solution_hydrogens geom
_atom_sites_solution_primary direct
_atom_sites_solution_secondary difmap
_audit_creation_method SHELXL97
_cell_angle_alpha 105.078(6)
_cell_angle_beta 106.456(6)
_cell_angle_gamma 96.677(5)
_cell_formula_units_Z 2
_cell_length_a 7.6621(5)
_cell_length_b 10.8241(7)
_cell_length_c 11.0422(7)
_cell_measurement_reflns_used 600
_cell_measurement_temperature 293(2)
_cell_measurement_theta_max 25
_cell_measurement_theta_min 20
_cell_volume 830.00(10)
_computing_cell_refinement 'CrysAlis CCD (Oxford Diffraction, 2009)'
_computing_data_collection 'CrysAlis CCD (Oxford Diffraction, 2009)'
_computing_data_reduction 'CrysAlis RED (Oxford Diffraction, 2009)'
_computing_molecular_graphics 'Mercury (Macrae <i>et al.</i>, 2008)'
_computing_publication_material
;
SHELXL97 (Sheldrick, 2008), WinGX-2003 (Farrugia, 2012) and
publCIF (Westrip, 2010)
;
_computing_structure_refinement 'SHELXL97 (Sheldrick, 2008)'
_computing_structure_solution 'SHELXS97 (Sheldrick, 2008)'
_diffrn_ambient_temperature 293(2)
_diffrn_measured_fraction_theta_full 0.990
_diffrn_measured_fraction_theta_max 0.990
_diffrn_measurement_device_type 'Oxford Xcalibur Ruby Gemini'
_diffrn_measurement_method \w
_diffrn_radiation_monochromator graphite
_diffrn_radiation_source 'fine-focus sealed tube'
_diffrn_radiation_type CuK\a
_diffrn_radiation_wavelength 1.54184
_diffrn_reflns_av_R_equivalents 0.0453
_diffrn_reflns_av_sigmaI/netI 0.0484
_diffrn_reflns_limit_h_max 9
_diffrn_reflns_limit_h_min -9
_diffrn_reflns_limit_k_max 13
_diffrn_reflns_limit_k_min -14
_diffrn_reflns_limit_l_max 14
_diffrn_reflns_limit_l_min -14
_diffrn_reflns_number 12778
_diffrn_reflns_theta_full 88.72
_diffrn_reflns_theta_max 88.72
_diffrn_reflns_theta_min 6.76
_diffrn_standards_interval_count 0
_diffrn_standards_interval_time 0
_diffrn_standards_number 0
_exptl_absorpt_coefficient_mu 6.184
_exptl_absorpt_correction_T_max 0.3604
_exptl_absorpt_correction_T_min 0.2782
_exptl_absorpt_correction_type sphere
_exptl_absorpt_process_details '(Dwiggins, 1975)'
_exptl_crystal_colour colourless
_exptl_crystal_density_diffrn 1.713
_exptl_crystal_density_method 'not measured'
_exptl_crystal_description block
_exptl_crystal_F_000 420
_exptl_crystal_size_max 0.30
_exptl_crystal_size_mid 0.26
_exptl_crystal_size_min 0.24
_exptl_crystal_size_rad 0.1500
_refine_diff_density_max 0.950
_refine_diff_density_min -0.605
_refine_ls_extinction_method none
_refine_ls_goodness_of_fit_ref 1.010
_refine_ls_hydrogen_treatment constr
_refine_ls_matrix_type full
_refine_ls_number_parameters 208
_refine_ls_number_reflns 3743
_refine_ls_number_restraints 0
_refine_ls_restrained_S_all 1.010
_refine_ls_R_factor_all 0.0782
_refine_ls_R_factor_gt 0.0463
_refine_ls_shift/su_max 0.001
_refine_ls_shift/su_mean 0.000
_refine_ls_structure_factor_coef Fsqd
_refine_ls_weighting_details 'calc w = 1/[\s^2^(Fo^2^)+(0.0717P)^2^+0.0000P] where P=(Fo^2^+2Fc^2^)/3'
_refine_ls_weighting_scheme calc
_refine_ls_wR_factor_gt 0.1115
_refine_ls_wR_factor_ref 0.1290
_reflns_number_gt 2586
_reflns_number_total 3743
_reflns_threshold_expression I>2\s(I)
_cod_data_source_file fg3315sup1.cif
_cod_data_source_block I
_cod_original_cell_volume 830.00(9)
_cod_database_code 2019408

loop_
_symmetry_equiv_pos_site_id
_symmetry_equiv_pos_as_xyz
1 x,y,z
2 -x,-y,-z

loop_
_atom_site_aniso_label
_atom_site_aniso_U_11
_atom_site_aniso_U_22
_atom_site_aniso_U_33
_atom_site_aniso_U_12
_atom_site_aniso_U_13
_atom_site_aniso_U_23
Br13 0.0380(3) 0.0566(3) 0.0641(3) -0.0054(2) 0.0143(2) 0.0033(2)
Br19 0.0863(4) 0.0669(3) 0.0877(4) 0.0334(3) 0.0341(3) 0.0398(3)
N1 0.0392(16) 0.0431(17) 0.0486(17) -0.0007(13) 0.0152(14) 0.0127(14)
N3 0.0422(18) 0.0495(19) 0.0511(18) -0.0052(15) 0.0152(15) 0.0072(15)
C2 0.046(2) 0.041(2) 0.046(2) -0.0018(16) 0.0211(18) 0.0050(16)
C4 0.044(2) 0.080(3) 0.049(2) -0.007(2) 0.008(2) 0.016(2)
C5 0.049(2) 0.093(4) 0.068(3) 0.002(2) 0.004(2) 0.044(3)
C6 0.061(3) 0.079(3) 0.070(3) 0.009(2) 0.014(2) 0.041(2)
C7 0.049(2) 0.059(2) 0.058(2) 0.0007(19) 0.016(2) 0.026(2)
C8 0.0385(19) 0.053(2) 0.0431(19) 0.0009(16) 0.0155(16) 0.0153(17)
C9 0.043(2) 0.055(2) 0.045(2) -0.0026(17) 0.0177(18) 0.0117(18)
C10 0.0401(19) 0.0387(19) 0.0401(19) 0.0013(15) 0.0139(16) 0.0110(15)
C11 0.0391(19) 0.043(2) 0.048(2) 0.0106(15) 0.0166(16) 0.0082(16)
C12 0.047(2) 0.0364(19) 0.045(2) 0.0057(16) 0.0123(17) 0.0027(15)
C13 0.0343(18) 0.0405(19) 0.0401(18) -0.0007(15) 0.0080(15) 0.0078(15)
C14 0.043(2) 0.045(2) 0.053(2) 0.0098(16) 0.0215(18) 0.0065(17)
C15 0.049(2) 0.0353(19) 0.051(2) 0.0029(16) 0.0200(18) 0.0043(16)
C16 0.045(2) 0.041(2) 0.050(2) 0.0036(16) 0.0225(18) 0.0089(16)
C17 0.068(3) 0.037(2) 0.061(3) 0.0049(19) 0.016(2) 0.0096(18)
C18 0.068(3) 0.053(3) 0.058(3) 0.009(2) 0.010(2) 0.012(2)
C19 0.061(2) 0.046(2) 0.067(3) 0.0195(19) 0.031(2) 0.023(2)
C20 0.085(3) 0.035(2) 0.076(3) 0.005(2) 0.036(3) 0.013(2)
C21 0.069(3) 0.040(2) 0.056(2) -0.0013(19) 0.023(2) 0.0049(18)

loop_
_atom_site_type_symbol
_atom_site_label
_atom_site_fract_x
_atom_site_fract_y
_atom_site_fract_z
_atom_site_U_iso_or_equiv
_atom_site_thermal_displace_type
_atom_site_occupancy
_atom_site_disorder_group
Br Br13 0.79691(5) 1.06330(4) 0.37402(4) 0.0578(2) Uani 1.000 -16
Br Br19 0.27246(8) 0.31022(5) 0.53911(5) 0.0743(2) Uani 1.000 -16
N N1 0.0150(4) 0.7327(3) 0.1590(3) 0.0445(10) Uani 1.000 -16
N N3 -0.2154(4) 0.5539(3) 0.0613(3) 0.0506(11) Uani 1.000 -16
C C2 -0.0499(5) 0.6033(3) 0.1501(3) 0.0456(12) Uani 1.000 -16
C C4 -0.4298(6) 0.6530(5) -0.0892(4) 0.0618(14) Uani 1.000 -16
C C5 -0.4474(6) 0.7648(5) -0.1212(4) 0.0706(18) Uani 1.000 -16
C C6 -0.3039(6) 0.8790(5) -0.0575(5) 0.0685(17) Uani 1.000 -16
C C7 -0.1426(6) 0.8787(4) 0.0360(4) 0.0550(12) Uani 1.000 -16
C C8 -0.1251(5) 0.7645(4) 0.0674(3) 0.0450(11) Uani 1.000 -16
C C9 -0.2665(5) 0.6523(4) 0.0072(3) 0.0488(12) Uani 1.000 -16
C C10 0.2012(5) 0.8076(3) 0.2149(3) 0.0403(11) Uani 1.000 -16
C C11 0.2371(5) 0.9339(3) 0.2995(3) 0.0438(11) Uani 1.000 -16
C C12 0.4150(5) 1.0091(3) 0.3460(3) 0.0456(11) Uani 1.000 -16
C C13 0.5540(5) 0.9570(3) 0.3094(3) 0.0409(11) Uani 1.000 -16
C C14 0.5201(5) 0.8317(3) 0.2268(4) 0.0474(12) Uani 1.000 -16
C C15 0.3435(5) 0.7565(3) 0.1794(4) 0.0466(11) Uani 1.000 -16
C C16 0.0443(5) 0.5365(3) 0.2413(4) 0.0453(12) Uani 1.000 -16
C C17 0.1621(6) 0.6025(4) 0.3688(4) 0.0581(16) Uani 1.000 -16
C C18 0.2324(6) 0.5361(4) 0.4575(4) 0.0633(17) Uani 1.000 -16
C C19 0.1843(6) 0.4016(4) 0.4168(4) 0.0539(14) Uani 1.000 -16
C C20 0.0694(7) 0.3340(4) 0.2901(4) 0.0647(16) Uani 1.000 -16
C C21 -0.0014(6) 0.4003(4) 0.2028(4) 0.0575(14) Uani 1.000 -16
H H4 -0.52423 0.57870 -0.13044 0.0744 Uiso 1.000 -16
H H5 -0.55469 0.76679 -0.18576 0.0848 Uiso 1.000 -16
H H6 -0.31997 0.95505 -0.07979 0.0821 Uiso 1.000 -16
H H7 -0.04811 0.95290 0.07694 0.0658 Uiso 1.000 -16
H H11 0.14224 0.96781 0.32476 0.0524 Uiso 1.000 -16
H H12 0.44014 1.09446 0.40175 0.0547 Uiso 1.000 -16
H H14 0.61598 0.79774 0.20310 0.0570 Uiso 1.000 -16
H H15 0.31955 0.67134 0.12340 0.0557 Uiso 1.000 -16
H H17 0.19485 0.69329 0.39554 0.0695 Uiso 1.000 -16
H H18 0.31078 0.58167 0.54313 0.0760 Uiso 1.000 -16
H H20 0.03949 0.24319 0.26320 0.0775 Uiso 1.000 -16
H H21 -0.08029 0.35394 0.11748 0.0693 Uiso 1.000 -16

loop_
_atom_type_symbol
_atom_type_description
_atom_type_scat_dispersion_real
_atom_type_scat_dispersion_imag
_atom_type_scat_source
C C 0.0181 0.0091 'International Tables Vol C Tables 4.2.6.8 and 6.1.1.4'
H H 0.0000 0.0000 'International Tables Vol C Tables 4.2.6.8 and 6.1.1.4'
N N 0.0311 0.0180 'International Tables Vol C Tables 4.2.6.8 and 6.1.1.4'
Br Br -0.6763 1.2805 'International Tables Vol C Tables 4.2.6.8 and 6.1.1.4'

loop_
_geom_angle_atom_site_label_1
_geom_angle_atom_site_label_2
_geom_angle_atom_site_label_3
_geom_angle
_geom_angle_publ_flag
C2 N1 C8 105.9(3) yes
C2 N1 C10 128.8(3) yes
C8 N1 C10 122.7(3) no
C2 N3 C9 106.2(3) yes
N1 C2 N3 112.2(3) yes
N1 C2 C16 123.8(3) yes
N3 C2 C16 123.5(3) yes
C5 C4 C9 118.4(4) no
C4 C5 C6 121.0(4) no
C5 C6 C7 121.1(5) no
C6 C7 C8 117.7(4) no
N1 C8 C7 132.2(4) no
N1 C8 C9 106.0(4) no
C7 C8 C9 121.8(4) no
N3 C9 C4 130.2(4) no
N3 C9 C8 109.6(3) no
C4 C9 C8 120.1(4) no
N1 C10 C11 119.7(3) yes
N1 C10 C15 120.1(3) yes
C11 C10 C15 120.1(3) no
C10 C11 C12 119.5(4) no
C11 C12 C13 119.6(3) no
Br13 C13 C12 118.6(2) no
Br13 C13 C14 120.1(3) yes
C12 C13 C14 121.3(4) no
C13 C14 C15 119.6(4) no
C10 C15 C14 120.0(3) no
C2 C16 C17 122.9(3) no
C2 C16 C21 118.4(3) no
C17 C16 C21 118.4(4) no
C16 C17 C18 121.4(4) no
C17 C18 C19 119.0(4) no
Br19 C19 C18 119.3(3) no
Br19 C19 C20 120.0(3) yes
C18 C19 C20 120.6(4) no
C19 C20 C21 120.2(4) no
C16 C21 C20 120.5(4) no
C5 C4 H4 121.00 no
C9 C4 H4 121.00 no
C4 C5 H5 120.00 no
C6 C5 H5 120.00 no
C5 C6 H6 119.00 no
C7 C6 H6 119.00 no
C6 C7 H7 121.00 no
C8 C7 H7 121.00 no
C10 C11 H11 120.00 no
C12 C11 H11 120.00 no
C11 C12 H12 120.00 no
C13 C12 H12 120.00 no
C13 C14 H14 120.00 no
C15 C14 H14 120.00 no
C10 C15 H15 120.00 no
C14 C15 H15 120.00 no
C16 C17 H17 119.00 no
C18 C17 H17 119.00 no
C17 C18 H18 121.00 no
C19 C18 H18 121.00 no
C19 C20 H20 120.00 no
C21 C20 H20 120.00 no
C16 C21 H21 120.00 no
C20 C21 H21 120.00 no

loop_
_geom_bond_atom_site_label_1
_geom_bond_atom_site_label_2
_geom_bond_distance
_geom_bond_publ_flag
Br13 C13 1.903(4) yes
Br19 C19 1.895(4) yes
N1 C2 1.399(5) yes
N1 C8 1.395(5) yes
N1 C10 1.430(5) yes
N3 C2 1.312(5) yes
N3 C9 1.393(5) yes
C2 C16 1.465(5) yes
C4 C5 1.357(8) no
C4 C9 1.397(6) no
C5 C6 1.423(7) no
C6 C7 1.369(7) no
C7 C8 1.379(6) no
C8 C9 1.399(6) no
C10 C11 1.386(5) no
C10 C15 1.385(6) no
C11 C12 1.383(5) no
C12 C13 1.371(5) no
C13 C14 1.371(5) no
C14 C15 1.374(6) no
C16 C17 1.384(6) no
C16 C21 1.395(6) no
C17 C18 1.387(6) no
C18 C19 1.378(6) no
C19 C20 1.374(6) no
C20 C21 1.376(6) no
C4 H4 0.9300 no
C5 H5 0.9300 no
C6 H6 0.9300 no
C7 H7 0.9300 no
C11 H11 0.9300 no
C12 H12 0.9300 no
C14 H14 0.9300 no
C15 H15 0.9300 no
C17 H17 0.9300 no
C18 H18 0.9300 no
C20 H20 0.9300 no
C21 H21 0.9300 no

loop_
_geom_hbond_atom_site_label_D
_geom_hbond_atom_site_label_H
_geom_hbond_atom_site_label_A
_geom_hbond_site_symmetry_A
_geom_hbond_distance_DH
_geom_hbond_distance_HA
_geom_hbond_distance_DA
_geom_hbond_angle_DHA
_geom_hbond_publ_flag
C15 H15 N3 2_565 0.93 2.60 3.525(5) 171 yes

loop_
_geom_torsion_atom_site_label_1
_geom_torsion_atom_site_label_2
_geom_torsion_atom_site_label_3
_geom_torsion_atom_site_label_4
_geom_torsion
_geom_torsion_publ_flag
C8 N1 C2 N3 0.4(4) no
C10 N1 C2 N3 -161.6(3) no
C8 N1 C2 C16 -172.0(3) no
C10 N1 C2 C16 26.0(6) no
C2 N1 C8 C9 -0.5(4) no
C10 N1 C8 C9 162.9(3) no
C8 N1 C10 C11 67.2(4) no
C2 N1 C10 C15 49.8(5) no
C8 N1 C10 C15 -109.6(4) no
C2 N1 C10 C11 -133.5(4) no
C2 N1 C8 C7 177.2(4) no
C10 N1 C8 C7 -19.5(6) no
C2 N3 C9 C8 -0.3(4) no
C9 N3 C2 C16 172.3(3) no
C2 N3 C9 C4 -178.7(4) no
C9 N3 C2 N1 0.0(4) no
N3 C2 C16 C21 26.2(6) no
N1 C2 C16 C21 -162.4(4) no
N3 C2 C16 C17 -147.1(4) no
N1 C2 C16 C17 24.3(6) no
C9 C4 C5 C6 -0.5(7) no
C5 C4 C9 C8 -0.6(6) no
C5 C4 C9 N3 177.6(4) no
C4 C5 C6 C7 1.3(7) no
C5 C6 C7 C8 -0.8(7) no
C6 C7 C8 C9 -0.4(6) no
C6 C7 C8 N1 -177.7(4) no
C7 C8 C9 C4 1.1(6) no
N1 C8 C9 N3 0.5(4) no
N1 C8 C9 C4 179.1(3) no
C7 C8 C9 N3 -177.5(4) no
N1 C10 C11 C12 -175.5(3) no
C15 C10 C11 C12 1.2(5) no
N1 C10 C15 C14 175.9(3) no
C11 C10 C15 C14 -0.8(5) no
C10 C11 C12 C13 -1.0(5) no
C11 C12 C13 Br13 179.6(2) no
C11 C12 C13 C14 0.4(5) no
Br13 C13 C14 C15 -179.1(3) no
C12 C13 C14 C15 0.1(5) no
C13 C14 C15 C10 0.2(6) no
C2 C16 C17 C18 172.6(4) no
C21 C16 C17 C18 -0.7(7) no
C2 C16 C21 C20 -173.5(4) no
C17 C16 C21 C20 0.1(7) no
C16 C17 C18 C19 0.4(7) no
C17 C18 C19 Br19 -177.8(4) no
C17 C18 C19 C20 0.4(7) no
Br19 C19 C20 C21 177.2(4) no
C18 C19 C20 C21 -1.0(8) no
C19 C20 C21 C16 0.8(8) no
